data_7061422
loop_
_publ_author_name
'Li, Jiulong'
'Li, Chang'
'Ji, Xu'
'Sun, Qin'
'Li, Zhi'
'Liu, He'
'Zhou, Lina'
'Jing, Dingding'
'Gong, Junbo'
'Chen, Wei'

_publ_section_title
;
 Combined virtual and experimental screening of multicomponent crystals of
 2,4-dichlorophenoxyacetic acid
;
_journal_issue 18
_journal_name_full 'New Journal of Chemistry'
_journal_page_first 8708
_journal_page_last 8719
_journal_paper_doi 10.1039/D2NJ00536K
_journal_volume 46
_journal_year 2022
_chemical_formula_moiety 'C8 H5 Cl2 O3, C7 H7 N2'
_chemical_formula_sum 'C15 H12 Cl2 N2 O3'
_chemical_formula_weight 339.17
_chemical_name_systematic 'Benzimidazolium 2,4-Dichlorophenoxyacetate'
_space_group_crystal_system orthorhombic
_space_group_IT_number 61
_space_group_name_Hall '-P 2ac 2ab'
_space_group_name_H-M_alt 'P b c a'
_atom_sites_solution_hydrogens mixed
_atom_sites_solution_primary dual
_audit_creation_date 2021-04-11
_audit_creation_method
;
Olex2 1.3
(compiled 2020.07.31 svn.rc2a77460 for OlexSys, GUI svn.r6145)
;
_audit_update_record
;
2021-08-29 deposited with the CCDC.	2022-03-23 downloaded from the CCDC.
;
_cell_angle_alpha 90
_cell_angle_beta 90
_cell_angle_gamma 90
_cell_formula_units_Z 8
_cell_length_a 8.61810(10)
_cell_length_b 30.4536(2)
_cell_length_c 11.37340(10)
_cell_measurement_reflns_used 10778
_cell_measurement_temperature 293(2)
_cell_measurement_theta_max 78.5330
_cell_measurement_theta_min 6.5880
_cell_volume 2984.97(5)
_computing_cell_refinement 'CrysAlisPro 1.171.39.46 (Rigaku OD, 2018)'
_computing_data_collection 'CrysAlisPro 1.171.39.46 (Rigaku OD, 2018)'
_computing_data_reduction 'CrysAlisPro 1.171.39.46 (Rigaku OD, 2018)'
_computing_molecular_graphics 'Olex2 1.3 (Dolomanov et al., 2009)'
_computing_publication_material 'Olex2 1.3 (Dolomanov et al., 2009)'
_computing_structure_refinement 'SHELXL 2018/3 (Sheldrick, 2015)'
_computing_structure_solution 'SHELXT 2018/2 (Sheldrick, 2018)'
_diffrn_ambient_temperature 293(2)
_diffrn_detector 'CCD plate'
_diffrn_measured_fraction_theta_full 1.000
_diffrn_measured_fraction_theta_max 0.990
_diffrn_measurement_details
;
List of Runs (angles in degrees, time in seconds):

  # Type    Start    End  Width  t~exp~   \w     \q     \k     \f   Frames
#--------------------------------------------------------------------------
  1  \w    -30.00  94.00   0.50    1.00    --    5.00  35.00 143.00  248
  2  \w   -145.00 -21.00   0.50   10.00    -- -110.00  35.00 143.00  248
  3  \w   -180.00-129.00   0.50   10.00    -- -110.00 -35.00 -13.00  102
  4  \w    -69.00  26.00   0.50    1.00    --  -49.00  57.00-150.00  190
  5  \w   -137.00 -51.00   0.50    1.00    --  -49.00 -38.00-120.00  172
  6  \w   -131.00-105.00   0.50    1.00    --  -49.00 -35.00 -13.00   52
  7  \w   -198.00 -77.00   0.50   10.00    -- -110.00 -38.00  30.00  242
  8  \w   -199.00-150.00   0.50   10.00    -- -110.00 -19.00  60.00   98
  9  \w   -126.00 -57.00   0.50   10.00    -- -110.00 -19.00  60.00  138
 10  \w   -142.00 -22.00   0.50   10.00    -- -110.00  38.00   0.00  240
 11  \w   -129.00 -63.00   0.50   10.00    -- -110.00  72.00   0.00  132
 12  \w    -46.00 -21.00   0.50   10.00    -- -110.00  72.00   0.00   50
 13  \w   -133.00-107.00   0.50   10.00    -- -110.00  57.00-180.00   52
 14  \w   -135.00 -57.00   0.50   10.00    -- -110.00  57.00   0.00  156
;
_diffrn_measurement_device 'four-circle diffractometer'
_diffrn_measurement_device_type 'XtaLAB AFC12 (RCD3): Kappa single'
_diffrn_measurement_method '\w scans'
_diffrn_orient_matrix_type 'CrysAlisPro convention (1999,Acta A55,543-557)'
_diffrn_orient_matrix_UB_11 -0.0360024000
_diffrn_orient_matrix_UB_12 -0.1062692000
_diffrn_orient_matrix_UB_13 -0.0296766000
_diffrn_orient_matrix_UB_21 -0.0729764000
_diffrn_orient_matrix_UB_22 0.0828637000
_diffrn_orient_matrix_UB_23 -0.0342860000
_diffrn_orient_matrix_UB_31 0.1591348000
_diffrn_orient_matrix_UB_32 0.0139539000
_diffrn_orient_matrix_UB_33 -0.0224189000
_diffrn_radiation_monochromator mirror
_diffrn_radiation_probe x-ray
_diffrn_radiation_type 'Cu K\a'
_diffrn_radiation_wavelength 1.54184
_diffrn_reflns_av_R_equivalents 0.0240
_diffrn_reflns_av_unetI/netI 0.0206
_diffrn_reflns_Laue_measured_fraction_full 1.000
_diffrn_reflns_Laue_measured_fraction_max 0.990
_diffrn_reflns_limit_h_max 10
_diffrn_reflns_limit_h_min -7
_diffrn_reflns_limit_k_max 38
_diffrn_reflns_limit_k_min -38
_diffrn_reflns_limit_l_max 14
_diffrn_reflns_limit_l_min -14
_diffrn_reflns_number 19299
_diffrn_reflns_point_group_measured_fraction_full 1.000
_diffrn_reflns_point_group_measured_fraction_max 0.990
_diffrn_reflns_theta_full 67.684
_diffrn_reflns_theta_max 79.156
_diffrn_reflns_theta_min 4.853
_diffrn_source 'Rotating-anode X-ray tube'
_diffrn_source_type 'Rigaku (Cu) X-ray Source'
_exptl_absorpt_coefficient_mu 4.045
_exptl_absorpt_correction_T_max 1.00000
_exptl_absorpt_correction_T_min 0.56553
_exptl_absorpt_correction_type multi-scan
_exptl_absorpt_process_details
;
CrysAlisPro 1.171.39.46 (Rigaku Oxford Diffraction, 2018)
Empirical absorption correction using spherical harmonics,
 implemented in SCALE3 ABSPACK scaling algorithm.
;
_exptl_crystal_colour colorless
_exptl_crystal_density_diffrn 1.509
_exptl_crystal_description plate
_exptl_crystal_F_000 1392
_exptl_crystal_recrystallization_method 'Re-crystallisation from solvent: ethanol'
_refine_diff_density_max 0.285
_refine_diff_density_min -0.365
_refine_diff_density_rms 0.040
_refine_ls_extinction_coef 0.00081(9)
_refine_ls_extinction_expression Fc^*^=kFc[1+0.001xFc^2^\l^3^/sin(2\q)]^-1/4^
_refine_ls_extinction_method 'SHELXL-2018/3 (Sheldrick 2018)'
_refine_ls_goodness_of_fit_ref 1.067
_refine_ls_hydrogen_treatment mixed
_refine_ls_matrix_type full
_refine_ls_number_parameters 208
_refine_ls_number_reflns 3195
_refine_ls_number_restraints 0
_refine_ls_restrained_S_all 1.067
_refine_ls_R_factor_all 0.0370
_refine_ls_R_factor_gt 0.0347
_refine_ls_shift/su_max 0.001
_refine_ls_shift/su_mean 0.000
_refine_ls_structure_factor_coef Fsqd
_refine_ls_weighting_details 'w=1/[\s^2^(Fo^2^)+(0.0400P)^2^+0.8106P] where P=(Fo^2^+2Fc^2^)/3'
_refine_ls_weighting_scheme calc
_refine_ls_wR_factor_gt 0.0919
_refine_ls_wR_factor_ref 0.0938
_reflns_Friedel_coverage 0.000
_reflns_number_gt 2939
_reflns_number_total 3195
_reflns_threshold_expression 'I > 2\s(I)'
_cod_data_source_file d2nj00536k2.cif
_cod_data_source_block p20210402a
_cod_depositor_comments 'Adding full bibliography for 7061422--7061427.cif.'
_cod_database_code 7061422
_shelx_shelxl_version_number 2018/3
_chemical_oxdiff_formula 'C11 H10 N O'
_shelx_space_group_comment
;
The symmetry employed for this shelxl refinement is uniquely defined
by the following loop, which should always be used as a source of
symmetry information in preference to the above space-group names.
They are only intended as comments.
;
_reflns_odcompleteness_completeness 99.91
_reflns_odcompleteness_iscentric 1
_reflns_odcompleteness_theta 74.33
_olex2_refinement_description
;
1. Fixed Uiso
 At 1.2 times of:
  All C(H) groups, All C(H,H) groups
2.a Secondary CH2 refined with riding coordinates:
 C00B(H00A,H00B)
2.b Aromatic/amide H refined with riding coordinates:
 C00C(H00C), C00E(H00E), C00G(H00G), C00H(H00H), C00I(H00I), C00J(H00J),
 C00K(H00K), C00L(H00L)
;
_olex2_submission_special_instructions 'No special instructions were received'
_oxdiff_exptl_absorpt_empirical_details
;
Empirical correction (ABSPACK) includes:
- Absorption correction using spherical harmonics
- Frame scaling
;
_oxdiff_exptl_absorpt_empirical_full_max 1.436
_oxdiff_exptl_absorpt_empirical_full_min 0.756

loop_
_space_group_symop_operation_xyz
'x, y, z'
'-x+1/2, -y, z+1/2'
'-x, y+1/2, -z+1/2'
'x+1/2, -y+1/2, -z'
'-x, -y, -z'
'x-1/2, y, -z-1/2'
'x, -y-1/2, z-1/2'
'-x-1/2, y-1/2, z'

loop_
_atom_site_label
_atom_site_type_symbol
_atom_site_fract_x
_atom_site_fract_y
_atom_site_fract_z
_atom_site_U_iso_or_equiv
_atom_site_adp_type
_atom_site_occupancy
_atom_site_site_symmetry_order
_atom_site_calc_flag
_atom_site_refinement_flags_posn
_atom_site_refinement_flags_adp
_atom_site_refinement_flags_occupancy
_atom_site_disorder_assembly
_atom_site_disorder_group
Cl1 Cl 0.92137(6) 0.42214(2) 0.48375(4) 0.07335(16) Uani 1 1 d . . . . .
Cl2 Cl 1.18934(7) 0.52951(2) 0.17020(8) 0.1064(3) Uani 1 1 d . . . . .
O1 O 0.60231(13) 0.28432(4) 0.17003(9) 0.0545(3) Uani 1 1 d . . . . .
O2 O 0.66557(15) 0.30247(4) 0.35277(9) 0.0598(3) Uani 1 1 d . . . . .
O3 O 0.83405(13) 0.37055(3) 0.28353(9) 0.0544(3) Uani 1 1 d . . . . .
C1 C 0.67215(16) 0.30747(4) 0.24485(11) 0.0440(3) Uani 1 1 d . . . . .
C2 C 0.77027(18) 0.34383(5) 0.19282(12) 0.0469(3) Uani 1 1 d . . . . .
H3A H 0.707019 0.361746 0.141106 0.056 Uiso 1 1 calc R U . . .
H3B H 0.853561 0.331160 0.146557 0.056 Uiso 1 1 calc R U . . .
C3 C 0.91626(17) 0.40647(5) 0.24970(15) 0.0505(3) Uani 1 1 d . . . . .
C4 C 0.96746(19) 0.43424(5) 0.33951(15) 0.0555(4) Uani 1 1 d . . . . .
C5 C 1.0526(2) 0.47166(5) 0.3152(2) 0.0678(5) Uani 1 1 d . . . . .
H4 H 1.086600 0.489812 0.375704 0.081 Uiso 1 1 calc R U . . .
C6 C 1.0862(2) 0.48156(6) 0.1999(2) 0.0711(5) Uani 1 1 d . . . . .
C7 C 1.0378(2) 0.45505(6) 0.1097(2) 0.0711(5) Uani 1 1 d . . . . .
H5 H 1.061945 0.462180 0.032336 0.085 Uiso 1 1 calc R U . . .
C8 C 0.9525(2) 0.41742(5) 0.13457(16) 0.0611(4) Uani 1 1 d . . . . .
H6 H 0.919390 0.399436 0.073422 0.073 Uiso 1 1 calc R U . . .
N1 N 0.43723(14) 0.22806(4) 0.29637(10) 0.0459(3) Uani 1 1 d . . . . .
H1 H 0.496(3) 0.2477(8) 0.2487(19) 0.087(7) Uiso 1 1 d . . . . .
N2 N 0.34253(16) 0.19692(4) 0.45318(11) 0.0540(3) Uani 1 1 d . . . . .
H2 H 0.319(3) 0.1936(7) 0.529(2) 0.086(7) Uiso 1 1 d . . . . .
C9 C 0.43776(18) 0.22752(5) 0.41256(12) 0.0520(3) Uani 1 1 d . . . . .
H7 H 0.496955 0.246096 0.459457 0.062 Uiso 1 1 calc R U . . .
C10 C 0.27508(16) 0.17587(5) 0.35872(12) 0.0457(3) Uani 1 1 d . . . . .
C11 C 0.17098(19) 0.14101(5) 0.35160(15) 0.0568(4) Uani 1 1 d . . . . .
H8 H 0.130216 0.127839 0.418597 0.068 Uiso 1 1 calc R U . . .
C12 C 0.1315(2) 0.12704(5) 0.24089(17) 0.0603(4) Uani 1 1 d . . . . .
H9 H 0.062701 0.103718 0.232559 0.072 Uiso 1 1 calc R U . . .
C13 C 0.19207(19) 0.14701(6) 0.14056(15) 0.0585(4) Uani 1 1 d . . . . .
H10 H 0.162374 0.136607 0.067043 0.070 Uiso 1 1 calc R U . . .
C14 C 0.29415(18) 0.18152(5) 0.14689(12) 0.0510(3) Uani 1 1 d . . . . .
H11 H 0.333571 0.194786 0.079560 0.061 Uiso 1 1 calc R U . . .
C15 C 0.33583(15) 0.19572(4) 0.25866(11) 0.0424(3) Uani 1 1 d . . . . .

loop_
_atom_site_aniso_label
_atom_site_aniso_U_11
_atom_site_aniso_U_22
_atom_site_aniso_U_33
_atom_site_aniso_U_23
_atom_site_aniso_U_13
_atom_site_aniso_U_12
Cl1 0.0960(4) 0.0620(3) 0.0620(3) -0.00440(18) -0.0218(2) -0.0026(2)
Cl2 0.0890(4) 0.0563(3) 0.1740(7) 0.0168(3) 0.0064(4) -0.0205(2)
O1 0.0645(6) 0.0579(6) 0.0409(5) -0.0011(4) -0.0085(4) -0.0127(5)
O2 0.0711(7) 0.0695(7) 0.0387(5) 0.0056(5) -0.0101(5) -0.0188(6)
O3 0.0680(7) 0.0469(5) 0.0484(5) -0.0020(4) -0.0034(5) -0.0107(5)
C1 0.0461(7) 0.0465(7) 0.0393(6) 0.0018(5) -0.0063(5) 0.0016(5)
C2 0.0540(8) 0.0462(7) 0.0405(6) -0.0007(5) -0.0029(6) -0.0012(6)
C3 0.0485(7) 0.0397(6) 0.0633(9) -0.0002(6) 0.0000(6) 0.0032(6)
C4 0.0537(8) 0.0424(7) 0.0705(10) -0.0025(7) -0.0102(7) 0.0052(6)
C5 0.0605(10) 0.0422(8) 0.1006(14) -0.0069(8) -0.0130(10) 0.0015(7)
C6 0.0561(9) 0.0429(8) 0.1144(16) 0.0055(9) 0.0068(10) -0.0004(7)
C7 0.0706(11) 0.0538(9) 0.0890(13) 0.0089(9) 0.0203(10) 0.0008(8)
C8 0.0667(10) 0.0488(8) 0.0678(10) -0.0019(7) 0.0114(8) -0.0018(7)
N1 0.0478(6) 0.0491(6) 0.0407(6) -0.0011(5) 0.0015(5) 0.0008(5)
N2 0.0632(8) 0.0636(8) 0.0353(6) 0.0015(5) 0.0071(5) 0.0076(6)
C9 0.0581(8) 0.0563(8) 0.0416(7) -0.0068(6) 0.0011(6) 0.0062(7)
C10 0.0458(7) 0.0504(7) 0.0408(6) 0.0044(5) 0.0062(5) 0.0088(6)
C11 0.0504(8) 0.0563(8) 0.0638(9) 0.0151(7) 0.0126(7) 0.0038(7)
C12 0.0500(8) 0.0530(8) 0.0778(11) 0.0010(8) 0.0006(8) -0.0021(7)
C13 0.0555(9) 0.0638(9) 0.0560(8) -0.0083(7) -0.0046(7) -0.0009(7)
C14 0.0535(8) 0.0600(8) 0.0395(7) 0.0015(6) 0.0016(6) 0.0002(7)
C15 0.0411(6) 0.0462(6) 0.0400(6) 0.0022(5) 0.0029(5) 0.0043(5)

loop_
_atom_type_symbol
_atom_type_description
_atom_type_scat_dispersion_real
_atom_type_scat_dispersion_imag
_atom_type_scat_source
C C 0.0181 0.0091 'International Tables Vol C Tables 4.2.6.8 and 6.1.1.4'
H H 0.0000 0.0000 'International Tables Vol C Tables 4.2.6.8 and 6.1.1.4'
Cl Cl 0.3639 0.7018 'International Tables Vol C Tables 4.2.6.8 and 6.1.1.4'
N N 0.0311 0.0180 'International Tables Vol C Tables 4.2.6.8 and 6.1.1.4'
O O 0.0492 0.0322 'International Tables Vol C Tables 4.2.6.8 and 6.1.1.4'

loop_
_geom_angle_atom_site_label_1
_geom_angle_atom_site_label_2
_geom_angle_atom_site_label_3
_geom_angle
_geom_angle_site_symmetry_1
_geom_angle_site_symmetry_3
_geom_angle_publ_flag
C3 O3 C2 117.13(12) . . ?
O1 C1 C2 114.38(12) . . ?
O2 C1 O1 125.41(13) . . ?
O2 C1 C2 120.21(12) . . ?
O3 C2 C1 110.51(11) . . ?
O3 C2 H3A 109.5 . . ?
O3 C2 H3B 109.5 . . ?
C1 C2 H3A 109.5 . . ?
C1 C2 H3B 109.5 . . ?
H3B C2 H3A 108.1 . . ?
O3 C3 C4 116.41(14) . . ?
O3 C3 C8 125.33(14) . . ?
C8 C3 C4 118.26(15) . . ?
C3 C4 Cl1 119.50(13) . . ?
C5 C4 Cl1 119.17(14) . . ?
C5 C4 C3 121.33(17) . . ?
C4 C5 H4 120.6 . . ?
C6 C5 C4 118.84(17) . . ?
C6 C5 H4 120.6 . . ?
C5 C6 Cl2 118.37(16) . . ?
C7 C6 Cl2 120.28(17) . . ?
C7 C6 C5 121.33(17) . . ?
C6 C7 H5 120.2 . . ?
C6 C7 C8 119.64(19) . . ?
C8 C7 H5 120.2 . . ?
C3 C8 C7 120.60(17) . . ?
C3 C8 H6 119.7 . . ?
C7 C8 H6 119.7 . . ?
C9 N1 H1 125.1(13) . . ?
C9 N1 C15 107.63(12) . . ?
C15 N1 H1 127.3(13) . . ?
C9 N2 H2 123.7(15) . . ?
C9 N2 C10 108.44(12) . . ?
C10 N2 H2 127.4(15) . . ?
N1 C9 N2 110.82(14) . . ?
N1 C9 H7 124.6 . . ?
N2 C9 H7 124.6 . . ?
N2 C10 C11 132.16(13) . . ?
N2 C10 C15 106.05(13) . . ?
C15 C10 C11 121.76(14) . . ?
C10 C11 H8 121.6 . . ?
C12 C11 C10 116.72(14) . . ?
C12 C11 H8 121.6 . . ?
C11 C12 H9 119.2 . . ?
C11 C12 C13 121.53(15) . . ?
C13 C12 H9 119.2 . . ?
C12 C13 H10 119.0 . . ?
C14 C13 C12 122.07(15) . . ?
C14 C13 H10 119.0 . . ?
C13 C14 H11 121.6 . . ?
C13 C14 C15 116.86(14) . . ?
C15 C14 H11 121.6 . . ?
N1 C15 C10 107.06(12) . . ?
N1 C15 C14 131.88(13) . . ?
C14 C15 C10 121.05(13) . . ?

loop_
_geom_bond_atom_site_label_1
_geom_bond_atom_site_label_2
_geom_bond_distance
_geom_bond_site_symmetry_2
_geom_bond_publ_flag
Cl1 C4 1.7277(19) . ?
Cl2 C6 1.7424(18) . ?
O1 C1 1.2585(17) . ?
O2 C1 1.2381(17) . ?
O3 C2 1.4244(17) . ?
O3 C3 1.3587(18) . ?
C1 C2 1.514(2) . ?
C2 H3A 0.9700 . ?
C2 H3B 0.9700 . ?
C3 C4 1.398(2) . ?
C3 C8 1.387(2) . ?
C4 C5 1.383(2) . ?
C5 H4 0.9300 . ?
C5 C6 1.377(3) . ?
C7 C6 1.370(3) . ?
C7 H5 0.9300 . ?
C8 C7 1.391(2) . ?
C8 H6 0.9300 . ?
N1 H1 0.95(2) . ?
N1 C9 1.3216(18) . ?
N1 C15 1.3848(18) . ?
N2 H2 0.89(2) . ?
N2 C9 1.325(2) . ?
N2 C10 1.380(2) . ?
C9 H7 0.9300 . ?
C10 C11 1.392(2) . ?
C11 H8 0.9300 . ?
C11 C12 1.372(3) . ?
C12 H9 0.9300 . ?
C13 C12 1.394(3) . ?
C13 H10 0.9300 . ?
C14 C13 1.373(2) . ?
C14 H11 0.9300 . ?
C15 C10 1.3909(19) . ?
C15 C14 1.3900(19) . ?

loop_
_geom_torsion_atom_site_label_1
_geom_torsion_atom_site_label_2
_geom_torsion_atom_site_label_3
_geom_torsion_atom_site_label_4
_geom_torsion
_geom_torsion_site_symmetry_1
_geom_torsion_site_symmetry_2
_geom_torsion_site_symmetry_3
_geom_torsion_site_symmetry_4
_geom_torsion_publ_flag
Cl1 C4 C5 C6 -178.70(14) . . . . ?
O1 C1 C2 O3 175.03(12) . . . . ?
O2 C1 C2 O3 -5.00(19) . . . . ?
O3 C3 C4 Cl1 -1.18(19) . . . . ?
O3 C3 C4 C5 179.76(14) . . . . ?
O3 C3 C8 C7 -179.88(15) . . . . ?
C2 O3 C3 C4 175.05(13) . . . . ?
C2 O3 C3 C8 -4.9(2) . . . . ?
C3 O3 C2 C1 -175.54(12) . . . . ?
C3 C4 C5 C6 0.4(3) . . . . ?
C3 C8 C7 C6 -0.1(3) . . . . ?
C4 C3 C8 C7 0.1(3) . . . . ?
C4 C5 C6 Cl2 178.40(13) . . . . ?
C4 C5 C6 C7 -0.4(3) . . . . ?
C8 C3 C4 Cl1 178.81(13) . . . . ?
C8 C3 C4 C5 -0.3(2) . . . . ?
C8 C7 C6 Cl2 -178.49(15) . . . . ?
C8 C7 C6 C5 0.3(3) . . . . ?
N1 C15 C10 N2 -0.17(15) . . . . ?
N1 C15 C10 C11 -178.51(13) . . . . ?
N1 C15 C14 C13 177.86(15) . . . . ?
N2 C10 C11 C12 -177.63(15) . . . . ?
C9 N1 C15 C10 0.24(15) . . . . ?
C9 N1 C15 C14 -178.34(15) . . . . ?
C9 N2 C10 C11 178.13(16) . . . . ?
C9 N2 C10 C15 0.04(16) . . . . ?
C10 N2 C9 N1 0.12(18) . . . . ?
C10 C11 C12 C13 -0.4(2) . . . . ?
C10 C15 C14 C13 -0.6(2) . . . . ?
C14 C13 C12 C11 0.1(3) . . . . ?
C14 C15 C10 N2 178.59(13) . . . . ?
C14 C15 C10 C11 0.3(2) . . . . ?
C15 N1 C9 N2 -0.23(17) . . . . ?
C15 C10 C11 C12 0.2(2) . . . . ?
C15 C14 C13 C12 0.4(2) . . . . ?
